data_7048083
loop_
_publ_author_name
'Abad Gal\'an, Laura'
'Sobolev, Alexandre N.'
'Zysman-Colman, Eli'
'Ogden, Mark I.'
'Massi, Massimiliano'

_publ_section_title
;
 Lanthanoid complexes supported by retro-Claisen condensation products of
 \b-triketonates.
;
_journal_issue 48
_journal_name_full 'Dalton transactions (Cambridge, England : 2003)'
_journal_page_first 17469
_journal_page_last 17478
_journal_paper_doi 10.1039/c8dt03585g
_journal_volume 47
_journal_year 2018
_chemical_absolute_configuration ad
_chemical_formula_moiety 'C78 H84 Cs O10 Yb'
_chemical_formula_sum 'C78 H84 Cs O10 Yb'
_chemical_formula_weight 1487.40
_space_group_crystal_system monoclinic
_space_group_IT_number 5
_space_group_name_Hall 'C 2y'
_space_group_name_H-M_alt 'C 1 2 1'
_symmetry_space_group_name_Hall 'C 2y'
_symmetry_space_group_name_H-M 'C 1 2 1'
_atom_sites_solution_hydrogens geom
_audit_creation_method SHELXL-2018/3
_audit_update_record
;
2018-10-10 deposited with the CCDC.
2018-11-13 downloaded from the CCDC.
;
_cell_angle_alpha 90
_cell_angle_beta 118.445(4)
_cell_angle_gamma 90
_cell_formula_units_Z 2
_cell_length_a 30.1708(10)
_cell_length_b 8.39620(10)
_cell_length_c 14.9290(9)
_cell_measurement_reflns_used 16589
_cell_measurement_temperature 100(2)
_cell_measurement_theta_max 32.48
_cell_measurement_theta_min 3.697
_cell_volume 3325.3(3)
_computing_cell_refinement 'CrysAlisPro 1.171.39.46 (Rigaku OD, 2015)'
_computing_data_collection 'CrysAlisPro 1.171.39.46 (Rigaku OD, 2015)'
_computing_data_reduction 'CrysAlisPro 1.171.39.46 (Rigaku OD, 2015)'
_computing_molecular_graphics 'X-Seed v. 4.0 (Barbour, 2001)'
_computing_publication_material 'SHELXL-2018/3 (Sheldrick, 2015)'
_computing_structure_refinement 'SHELXL-2018/3 (Sheldrick, 2015)'
_computing_structure_solution 'SHELXT-2015/1 (Sheldrick, 2015)'
_diffrn_ambient_temperature 100(2)
_diffrn_detector_area_resol_mean 10.4738
_diffrn_measured_fraction_theta_full 0.996
_diffrn_measured_fraction_theta_max 0.956
_diffrn_measurement_device_type 'Oxford Diffraction Gemini-R Ultra, Ruby CCD'
_diffrn_measurement_method '\w scans'
_diffrn_orient_matrix_type 'CrysAlisPro convention (1999,Acta A55,543-557)'
_diffrn_orient_matrix_UB_11 -0.0007031
_diffrn_orient_matrix_UB_12 0.0743117
_diffrn_orient_matrix_UB_13 0.0218732
_diffrn_orient_matrix_UB_21 0.0267250
_diffrn_orient_matrix_UB_22 0.0013526
_diffrn_orient_matrix_UB_23 0.0269718
_diffrn_orient_matrix_UB_31 0.0004172
_diffrn_orient_matrix_UB_32 0.0401578
_diffrn_orient_matrix_UB_33 -0.0413989
_diffrn_radiation_monochromator graphite
_diffrn_radiation_source 'normal-focus sealed tube'
_diffrn_radiation_type MoK\a
_diffrn_radiation_wavelength 0.71073
_diffrn_reflns_av_unetI/netI 0.0340
_diffrn_reflns_Laue_measured_fraction_full 0.996
_diffrn_reflns_Laue_measured_fraction_max 0.956
_diffrn_reflns_limit_h_max 45
_diffrn_reflns_limit_h_min -45
_diffrn_reflns_limit_k_max 12
_diffrn_reflns_limit_k_min -12
_diffrn_reflns_limit_l_max 22
_diffrn_reflns_limit_l_min -22
_diffrn_reflns_number 18749
_diffrn_reflns_point_group_measured_fraction_full 0.997
_diffrn_reflns_point_group_measured_fraction_max 0.933
_diffrn_reflns_theta_full 25.242
_diffrn_reflns_theta_max 32.692
_diffrn_reflns_theta_min 3.165
_exptl_absorpt_coefficient_mu 2.006
_exptl_absorpt_correction_T_max 1.0
_exptl_absorpt_correction_T_min 0.91569
_exptl_absorpt_correction_type multi-scan
_exptl_absorpt_process_details
;
CrysAlisPro 1.171.38.46 (Rigaku Oxford Diffraction, 2015)
Empirical absorption correction using spherical harmonics,
 implemented in SCALE3 ABSPACK scaling algorithm.
;
_exptl_crystal_colour colorless
_exptl_crystal_density_diffrn 1.486
_exptl_crystal_description needle
_exptl_crystal_F_000 1514
_exptl_crystal_size_max 0.240
_exptl_crystal_size_mid 0.190
_exptl_crystal_size_min 0.080
_refine_diff_density_max 5.529
_refine_diff_density_min -1.200
_refine_diff_density_rms 0.145
_refine_ls_abs_structure_details
;
 Classical Flack method preferred over Parsons because s.u. lower.
;
_refine_ls_abs_structure_Flack 0.010(5)
_refine_ls_extinction_method none
_refine_ls_goodness_of_fit_ref 1.000
_refine_ls_hydrogen_treatment constr
_refine_ls_matrix_type full
_refine_ls_number_parameters 414
_refine_ls_number_reflns 18749
_refine_ls_number_restraints 1
_refine_ls_restrained_S_all 1.000
_refine_ls_R_factor_all 0.0391
_refine_ls_R_factor_gt 0.0368
_refine_ls_shift/su_max 0.000
_refine_ls_shift/su_mean 0.000
_refine_ls_structure_factor_coef Fsqd
_refine_ls_weighting_details 'w=1/[\s^2^(Fo^2^)+(0.0744P)^2^] where P=(Fo^2^+2Fc^2^)/3'
_refine_ls_weighting_scheme calc
_refine_ls_wR_factor_gt 0.1007
_refine_ls_wR_factor_ref 0.1029
_reflns_Friedel_coverage 0.843
_reflns_Friedel_fraction_full 0.999
_reflns_Friedel_fraction_max 0.906
_reflns_number_gt 17754
_reflns_number_total 18749
_reflns_threshold_expression 'I > 2\s(I)'
_cod_data_source_file c8dt03585g2.cif
_cod_data_source_block mxm259la
_cod_depositor_comments 'Adding full bibliography for 7048079--7048089.cif.'
_cod_database_code 7048083
_shelx_shelxl_version_number 2018/3
_shelx_space_group_comment
;
The symmetry employed for this shelxl refinement is uniquely defined
by the following loop, which should always be used as a source of
symmetry information in preference to the above space-group names.
They are only intended as comments.
;
_shelx_estimated_absorpt_t_min 0.645
_shelx_estimated_absorpt_t_max 0.856
_oxdiff_twin_integration_method simultaneous
_twin_special_details
;
Component 2 rotated by 179.9953\% 
 around [1.00 0.00 0.01] (reciprocal) or [0.71 0.00 0.71] (direct)
;

loop_
_space_group_symop_operation_xyz
'x, y, z'
'-x, y, -z'
'x+1/2, y+1/2, z'
'-x+1/2, y+1/2, -z'

loop_
_atom_site_label
_atom_site_type_symbol
_atom_site_fract_x
_atom_site_fract_y
_atom_site_fract_z
_atom_site_U_iso_or_equiv
_atom_site_adp_type
_atom_site_occupancy
_atom_site_site_symmetry_order
_atom_site_calc_flag
_atom_site_refinement_flags_posn
_atom_site_refinement_flags_adp
_atom_site_refinement_flags_occupancy
Yb1 Yb 0.500000 0.50647(2) 0.500000 0.01212(7) Uani 1 2 d S T P
Cs1 Cs 0.500000 -0.00447(13) 0.500000 0.03444(15) Uani 1 2 d S T P
O11 O 0.43620(14) 0.3484(6) 0.4963(3) 0.0189(9) Uani 1 1 d . . .
O12 O 0.46747(13) 0.3608(6) 0.3532(3) 0.0162(8) Uani 1 1 d . . .
C10 C 0.3851(2) 0.2871(8) 0.3216(5) 0.0194(13) Uani 1 1 d . . .
H10 H 0.352772 0.252360 0.271330 0.023 Uiso 1 1 calc R U .
C110 C 0.3945(2) 0.3010(8) 0.4238(6) 0.0166(10) Uani 1 1 d . . .
C111 C 0.35388(19) 0.2597(8) 0.4515(5) 0.0170(11) Uani 1 1 d . . .
C112 C 0.3103(2) 0.1765(8) 0.3858(5) 0.0206(11) Uani 1 1 d . . .
H112 H 0.306425 0.139084 0.322402 0.025 Uiso 1 1 calc R U .
C113 C 0.2729(2) 0.1480(8) 0.4120(5) 0.0224(12) Uani 1 1 d . . .
H113 H 0.243766 0.090076 0.366365 0.027 Uiso 1 1 calc R U .
C114 C 0.2767(2) 0.2016(8) 0.5030(5) 0.0203(11) Uani 1 1 d . . .
C115 C 0.3208(2) 0.2822(7) 0.5697(5) 0.0202(12) Uani 1 1 d . . .
H115 H 0.324807 0.318781 0.633339 0.024 Uiso 1 1 calc R U .
C116 C 0.3590(2) 0.3097(8) 0.5438(5) 0.0198(11) Uani 1 1 d . . .
H116 H 0.388849 0.363381 0.590489 0.024 Uiso 1 1 calc R U .
C117 C 0.2341(2) 0.1820(8) 0.5288(5) 0.0237(12) Uani 1 1 d . . .
H11A H 0.205370 0.129812 0.470548 0.028 Uiso 1 1 calc R U .
H11B H 0.222717 0.289084 0.536932 0.028 Uiso 1 1 calc R U .
C118 C 0.2473(2) 0.0850(9) 0.6252(5) 0.0252(13) Uani 1 1 d . . .
H11C H 0.216787 0.066938 0.631336 0.038 Uiso 1 1 calc R U .
H11D H 0.271995 0.143759 0.685002 0.038 Uiso 1 1 calc R U .
H11E H 0.261697 -0.017649 0.621092 0.038 Uiso 1 1 calc R U .
C120 C 0.42144(19) 0.3225(7) 0.2920(4) 0.0158(10) Uani 1 1 d . . .
C121 C 0.40770(19) 0.3193(8) 0.1818(4) 0.0170(10) Uani 1 1 d . . .
C122 C 0.3708(2) 0.2200(8) 0.1110(4) 0.0203(12) Uani 1 1 d . . .
H122 H 0.351800 0.153312 0.131616 0.024 Uiso 1 1 calc R U .
C123 C 0.3612(2) 0.2172(8) 0.0099(5) 0.0224(12) Uani 1 1 d . . .
H123 H 0.336021 0.148139 -0.037509 0.027 Uiso 1 1 calc R U .
C124 C 0.3883(2) 0.3146(9) -0.0224(4) 0.0241(11) Uani 1 1 d . . .
C125 C 0.4246(2) 0.4177(9) 0.0490(5) 0.0286(14) Uani 1 1 d . . .
H125 H 0.442790 0.487475 0.028263 0.034 Uiso 1 1 calc R U .
C126 C 0.4340(2) 0.4187(8) 0.1494(5) 0.0232(12) Uani 1 1 d . . .
H126 H 0.458937 0.488555 0.196814 0.028 Uiso 1 1 calc R U .
C127 C 0.3787(3) 0.3115(10) -0.1311(6) 0.0308(14) Uani 1 1 d . . .
H12A H 0.368580 0.419312 -0.160692 0.037 Uiso 1 1 calc R U .
H12B H 0.350261 0.238259 -0.170892 0.037 Uiso 1 1 calc R U .
C128 C 0.4254(3) 0.2571(11) -0.1409(6) 0.0313(15) Uani 1 1 d . . .
H12C H 0.418523 0.269904 -0.211608 0.047 Uiso 1 1 calc R U .
H12D H 0.432571 0.144943 -0.121087 0.047 Uiso 1 1 calc R U .
H12E H 0.454596 0.322264 -0.096168 0.047 Uiso 1 1 calc R U .
O21 O 0.56475(13) 0.6628(6) 0.6181(3) 0.0164(8) Uani 1 1 d . . .
O22 O 0.53246(14) 0.6518(6) 0.4149(4) 0.0182(9) Uani 1 1 d . . .
C20 C 0.61166(19) 0.7499(10) 0.5394(5) 0.0195(11) Uani 1 1 d . . .
H20 H 0.642639 0.795537 0.550235 0.023 Uiso 1 1 calc R U .
C210 C 0.60446(18) 0.7235(6) 0.6231(6) 0.0152(11) Uani 1 1 d . . .
C211 C 0.6440(2) 0.7730(6) 0.7281(5) 0.0148(12) Uani 1 1 d . . .
C212 C 0.69167(19) 0.8309(8) 0.7480(4) 0.0174(10) Uani 1 1 d . . .
H212 H 0.700329 0.835066 0.694663 0.021 Uiso 1 1 calc R U .
C213 C 0.7262(2) 0.8819(8) 0.8454(5) 0.0203(11) Uani 1 1 d . . .
H213 H 0.758114 0.920832 0.857405 0.024 Uiso 1 1 calc R U .
C214 C 0.7148(2) 0.8771(8) 0.9255(5) 0.0194(10) Uani 1 1 d . . .
C215 C 0.6680(2) 0.8148(9) 0.9055(5) 0.0219(11) Uani 1 1 d . . .
H215 H 0.659938 0.806150 0.959478 0.026 Uiso 1 1 calc R U .
C216 C 0.6330(2) 0.7653(7) 0.8081(5) 0.0183(12) Uani 1 1 d . . .
H216 H 0.601234 0.725681 0.796485 0.022 Uiso 1 1 calc R U .
C217 C 0.7518(2) 0.9463(9) 1.0289(5) 0.0246(12) Uani 1 1 d . . .
H21A H 0.786347 0.933581 1.038127 0.030 Uiso 1 1 calc R U .
H21B H 0.745203 1.061970 1.027895 0.030 Uiso 1 1 calc R U .
C218 C 0.7503(2) 0.8743(11) 1.1206(5) 0.0313(16) Uani 1 1 d . . .
H21C H 0.775620 0.926420 1.182788 0.047 Uiso 1 1 calc R U .
H21D H 0.757687 0.760123 1.123953 0.047 Uiso 1 1 calc R U .
H21E H 0.716790 0.889888 1.114308 0.047 Uiso 1 1 calc R U .
C220 C 0.57534(19) 0.7124(7) 0.4388(4) 0.0158(10) Uani 1 1 d . . .
C221 C 0.58616(17) 0.7434(9) 0.3529(4) 0.0168(9) Uani 1 1 d . . .
C222 C 0.61722(19) 0.8675(8) 0.3529(4) 0.0191(10) Uani 1 1 d . . .
H222 H 0.633186 0.935361 0.410567 0.023 Uiso 1 1 calc R U .
C223 C 0.6248(2) 0.8917(8) 0.2692(5) 0.0203(10) Uani 1 1 d . . .
H223 H 0.646248 0.975870 0.270879 0.024 Uiso 1 1 calc R U .
C224 C 0.6021(2) 0.7969(9) 0.1837(5) 0.0215(11) Uani 1 1 d . . .
C225 C 0.5707(2) 0.6719(8) 0.1834(5) 0.0217(11) Uani 1 1 d . . .
H225 H 0.554528 0.604905 0.125378 0.026 Uiso 1 1 calc R U .
C226 C 0.5632(2) 0.6459(8) 0.2669(5) 0.0197(11) Uani 1 1 d . . .
H226 H 0.542250 0.560646 0.265710 0.024 Uiso 1 1 calc R U .
C227 C 0.6115(2) 0.8210(10) 0.0935(5) 0.0271(14) Uani 1 1 d . . .
H22A H 0.628428 0.725167 0.085698 0.033 Uiso 1 1 calc R U .
H22B H 0.634680 0.912276 0.107980 0.033 Uiso 1 1 calc R U .
C228 C 0.5633(3) 0.8522(10) -0.0078(5) 0.0304(14) Uani 1 1 d . . .
H22C H 0.572288 0.870737 -0.061940 0.046 Uiso 1 1 calc R U .
H22D H 0.545925 0.946184 -0.000736 0.046 Uiso 1 1 calc R U .
H22E H 0.540939 0.759490 -0.025232 0.046 Uiso 1 1 calc R U .
O1 O 0.4697(2) 0.1063(10) 0.6610(5) 0.0515(18) Uani 1 1 d . . .
H1 H 0.479561 0.198144 0.656585 0.062 Uiso 1 1 calc R U .
C1 C 0.5027(3) 0.0408(9) 0.7565(6) 0.0441(19) Uani 1 1 d . . .
H1A H 0.505236 0.112570 0.810469 0.066 Uiso 1 1 calc R U .
H1B H 0.536142 0.026838 0.761797 0.066 Uiso 1 1 calc R U .
H1C H 0.489810 -0.062791 0.763796 0.066 Uiso 1 1 calc R U .

loop_
_atom_site_aniso_label
_atom_site_aniso_U_11
_atom_site_aniso_U_22
_atom_site_aniso_U_33
_atom_site_aniso_U_23
_atom_site_aniso_U_13
_atom_site_aniso_U_12
Yb1 0.01369(11) 0.01104(14) 0.01244(11) 0.000 0.00687(8) 0.000
Cs1 0.0287(2) 0.0152(4) 0.0578(3) 0.000 0.0193(2) 0.000
O11 0.0168(16) 0.020(2) 0.019(2) 0.0029(17) 0.0074(14) -0.0020(14)
O12 0.0139(15) 0.017(2) 0.0160(19) -0.0051(15) 0.0059(13) -0.0015(13)
C10 0.013(2) 0.024(3) 0.017(3) -0.001(2) 0.003(2) -0.0030(16)
C110 0.021(2) 0.014(3) 0.019(3) 0.003(2) 0.012(2) 0.0012(18)
C111 0.015(2) 0.013(3) 0.025(3) 0.001(2) 0.0104(18) -0.0005(17)
C112 0.021(2) 0.022(3) 0.019(3) -0.003(2) 0.0087(19) -0.0046(19)
C113 0.017(2) 0.020(3) 0.028(3) -0.001(2) 0.010(2) -0.0041(18)
C114 0.018(2) 0.017(3) 0.027(3) 0.004(2) 0.0118(19) 0.0002(17)
C115 0.024(2) 0.018(3) 0.020(3) 0.0008(19) 0.011(2) -0.0014(16)
C116 0.018(2) 0.021(3) 0.018(2) 0.001(2) 0.0068(18) -0.0025(19)
C117 0.022(2) 0.020(3) 0.035(3) 0.004(3) 0.018(2) 0.000(2)
C118 0.023(3) 0.030(4) 0.027(3) 0.000(3) 0.015(2) -0.003(2)
C120 0.019(2) 0.014(3) 0.014(2) -0.0029(19) 0.0073(17) -0.0007(17)
C121 0.019(2) 0.016(3) 0.015(2) -0.002(2) 0.0069(17) -0.0012(18)
C122 0.020(2) 0.023(4) 0.020(2) -0.006(2) 0.0111(18) -0.0055(19)
C123 0.022(2) 0.024(4) 0.019(2) -0.005(2) 0.0083(18) -0.0039(19)
C124 0.029(3) 0.027(3) 0.014(2) 0.000(2) 0.008(2) -0.001(2)
C125 0.033(3) 0.027(4) 0.025(3) 0.000(3) 0.013(2) -0.008(2)
C126 0.024(2) 0.027(3) 0.018(3) -0.003(2) 0.0092(19) -0.006(2)
C127 0.032(3) 0.034(3) 0.022(3) 0.001(3) 0.010(2) -0.007(3)
C128 0.044(4) 0.026(4) 0.026(3) -0.002(3) 0.017(3) -0.002(3)
O21 0.0190(16) 0.019(2) 0.0134(18) -0.0019(15) 0.0090(13) -0.0049(13)
O22 0.0183(17) 0.019(2) 0.019(2) 0.0018(16) 0.0100(14) -0.0044(14)
C20 0.016(2) 0.024(3) 0.019(3) -0.002(3) 0.0086(18) -0.003(2)
C210 0.015(2) 0.008(3) 0.021(3) 0.001(2) 0.0075(19) 0.0011(15)
C211 0.020(2) 0.011(3) 0.016(2) -0.0008(17) 0.0109(19) -0.0008(15)
C212 0.019(2) 0.018(3) 0.017(2) 0.000(2) 0.0094(17) -0.0017(17)
C213 0.018(2) 0.019(3) 0.022(3) -0.002(2) 0.0074(18) -0.0030(18)
C214 0.020(2) 0.015(3) 0.020(2) 0.000(2) 0.0075(18) 0.0001(18)
C215 0.024(2) 0.026(3) 0.019(3) -0.004(2) 0.013(2) -0.003(2)
C216 0.022(2) 0.018(4) 0.017(2) -0.0023(19) 0.0106(18) -0.0025(17)
C217 0.022(2) 0.026(3) 0.022(3) -0.006(2) 0.008(2) -0.001(2)
C218 0.027(3) 0.044(5) 0.018(3) -0.005(3) 0.006(2) 0.001(3)
C220 0.019(2) 0.014(3) 0.017(2) 0.0025(19) 0.0115(17) 0.0009(16)
C221 0.0163(19) 0.020(2) 0.016(2) 0.003(2) 0.0094(16) -0.002(2)
C222 0.021(2) 0.021(3) 0.015(2) 0.002(2) 0.0085(18) -0.0022(18)
C223 0.022(2) 0.019(3) 0.022(3) 0.005(2) 0.0122(19) -0.0005(19)
C224 0.022(3) 0.026(3) 0.021(3) 0.006(2) 0.014(2) 0.003(2)
C225 0.025(2) 0.023(3) 0.020(3) -0.005(2) 0.013(2) -0.004(2)
C226 0.021(2) 0.019(3) 0.021(3) -0.001(2) 0.0115(19) -0.0026(18)
C227 0.030(3) 0.032(4) 0.025(3) 0.002(3) 0.018(2) -0.001(2)
C228 0.036(3) 0.035(4) 0.025(3) 0.004(3) 0.019(2) 0.002(3)
O1 0.043(3) 0.052(4) 0.045(3) 0.028(3) 0.010(3) -0.006(3)
C1 0.036(3) 0.032(4) 0.047(4) 0.012(3) 0.005(3) -0.009(3)

loop_
_atom_type_symbol
_atom_type_description
_atom_type_scat_dispersion_real
_atom_type_scat_dispersion_imag
_atom_type_scat_source
C C 0.0033 0.0016 'International Tables Vol C Tables 4.2.6.8 and 6.1.1.4'
H H 0.0000 0.0000 'International Tables Vol C Tables 4.2.6.8 and 6.1.1.4'
O O 0.0106 0.0060 'International Tables Vol C Tables 4.2.6.8 and 6.1.1.4'
Cs Cs -0.3680 2.1192 'International Tables Vol C Tables 4.2.6.8 and 6.1.1.4'
Yb Yb -0.3850 5.5486 'International Tables Vol C Tables 4.2.6.8 and 6.1.1.4'

loop_
_geom_angle_atom_site_label_1
_geom_angle_atom_site_label_2
_geom_angle_atom_site_label_3
_geom_angle
_geom_angle_site_symmetry_1
_geom_angle_site_symmetry_3
O12 Yb1 O12 115.2(2) . 2_656
O12 Yb1 O22 81.66(14) . .
O12 Yb1 O22 135.71(13) 2_656 .
O12 Yb1 O22 135.71(13) . 2_656
O12 Yb1 O22 81.66(14) 2_656 2_656
O22 Yb1 O22 115.6(3) . 2_656
O12 Yb1 O11 71.86(14) . 2_656
O12 Yb1 O11 72.42(16) 2_656 2_656
O22 Yb1 O11 75.45(17) . 2_656
O22 Yb1 O11 149.51(15) 2_656 2_656
O12 Yb1 O11 72.42(16) . .
O12 Yb1 O11 71.86(14) 2_656 .
O22 Yb1 O11 149.51(15) . .
O22 Yb1 O11 75.44(17) 2_656 .
O11 Yb1 O11 110.1(2) 2_656 .
O12 Yb1 O21 148.78(14) . .
O12 Yb1 O21 75.62(15) 2_656 .
O22 Yb1 O21 72.06(16) . .
O22 Yb1 O21 72.80(15) 2_656 .
O11 Yb1 O21 85.21(14) 2_656 .
O11 Yb1 O21 137.09(13) . .
O12 Yb1 O21 75.62(15) . 2_656
O12 Yb1 O21 148.78(14) 2_656 2_656
O22 Yb1 O21 72.80(15) . 2_656
O22 Yb1 O21 72.06(15) 2_656 2_656
O11 Yb1 O21 137.09(13) 2_656 2_656
O11 Yb1 O21 85.21(14) . 2_656
O21 Yb1 O21 111.0(2) . 2_656
O12 Yb1 Cs1 122.38(12) . 1_565
O12 Yb1 Cs1 122.38(12) 2_656 1_565
O22 Yb1 Cs1 57.80(13) . 1_565
O22 Yb1 Cs1 57.80(13) 2_656 1_565
O11 Yb1 Cs1 124.94(12) 2_656 1_565
O11 Yb1 Cs1 124.94(12) . 1_565
O21 Yb1 Cs1 55.49(11) . 1_565
O21 Yb1 Cs1 55.49(11) 2_656 1_565
O12 Yb1 Cs1 57.62(12) . .
O12 Yb1 Cs1 57.62(12) 2_656 .
O22 Yb1 Cs1 122.20(13) . .
O22 Yb1 Cs1 122.20(13) 2_656 .
O11 Yb1 Cs1 55.06(12) 2_656 .
O11 Yb1 Cs1 55.06(12) . .
O21 Yb1 Cs1 124.51(11) . .
O21 Yb1 Cs1 124.51(11) 2_656 .
Cs1 Yb1 Cs1 180.0 1_565 .
O1 Cs1 O1 145.0(3) . 2_656
O1 Cs1 O21 110.03(15) . 2_646
O1 Cs1 O21 98.86(15) 2_656 2_646
O1 Cs1 O21 98.86(15) . 1_545
O1 Cs1 O21 110.03(15) 2_656 1_545
O21 Cs1 O21 68.69(14) 2_646 1_545
O1 Cs1 O22 140.56(16) . 1_545
O1 Cs1 O22 74.15(15) 2_656 1_545
O21 Cs1 O22 46.95(9) 2_646 1_545
O21 Cs1 O22 46.51(11) 1_545 1_545
O1 Cs1 O22 74.15(15) . 2_646
O1 Cs1 O22 140.56(16) 2_656 2_646
O21 Cs1 O22 46.51(11) 2_646 2_646
O21 Cs1 O22 46.95(9) 1_545 2_646
O22 Cs1 O22 67.77(15) 1_545 2_646
O1 Cs1 O11 95.52(16) . 2_656
O1 Cs1 O11 52.95(15) 2_656 2_656
O21 Cs1 O11 151.52(9) 2_646 2_656
O21 Cs1 O11 120.75(8) 1_545 2_656
O22 Cs1 O11 117.23(10) 1_545 2_656
O22 Cs1 O11 160.10(10) 2_646 2_656
O1 Cs1 O11 52.95(15) . .
O1 Cs1 O11 95.53(16) 2_656 .
O21 Cs1 O11 120.75(8) 2_646 .
O21 Cs1 O11 151.52(9) 1_545 .
O22 Cs1 O11 160.10(10) 1_545 .
O22 Cs1 O11 117.23(10) 2_646 .
O11 Cs1 O11 65.31(14) 2_656 .
O1 Cs1 C210 94.39(17) . 2_646
O1 Cs1 C210 107.72(17) 2_656 2_646
O21 Cs1 C210 20.64(11) 2_646 2_646
O21 Cs1 C210 83.69(12) 1_545 2_646
O22 Cs1 C210 67.55(11) 1_545 2_646
O22 Cs1 C210 47.97(13) 2_646 2_646
O11 Cs1 C210 151.62(13) 2_656 2_646
O11 Cs1 C210 100.74(11) . 2_646
O1 Cs1 C210 107.72(17) . 1_545
O1 Cs1 C210 94.38(17) 2_656 1_545
O21 Cs1 C210 83.69(12) 2_646 1_545
O21 Cs1 C210 20.64(11) 1_545 1_545
O22 Cs1 C210 47.97(13) 1_545 1_545
O22 Cs1 C210 67.55(11) 2_646 1_545
O11 Cs1 C210 100.74(11) 2_656 1_545
O11 Cs1 C210 151.62(13) . 1_545
C210 Cs1 C210 101.42(17) 2_646 1_545
O1 Cs1 O12 50.98(15) . 2_656
O1 Cs1 O12 96.92(15) 2_656 2_656
O21 Cs1 O12 159.57(9) 2_646 2_656
O21 Cs1 O12 117.44(9) 1_545 2_656
O22 Cs1 O12 151.83(8) 1_545 2_656
O22 Cs1 O12 121.60(8) 2_646 2_656
O11 Cs1 O12 44.70(10) 2_656 2_656
O11 Cs1 O12 44.38(9) . 2_656
C210 Cs1 O12 139.77(12) 2_646 2_656
C210 Cs1 O12 107.98(12) 1_545 2_656
O1 Cs1 O12 96.92(15) . .
O1 Cs1 O12 50.98(15) 2_656 .
O21 Cs1 O12 117.44(9) 2_646 .
O21 Cs1 O12 159.57(9) 1_545 .
O22 Cs1 O12 121.60(8) 1_545 .
O22 Cs1 O12 151.83(8) 2_646 .
O11 Cs1 O12 44.38(9) 2_656 .
O11 Cs1 O12 44.70(10) . .
C210 Cs1 O12 107.98(12) 2_646 .
C210 Cs1 O12 139.77(12) 1_545 .
O12 Cs1 O12 64.32(14) 2_656 .
C110 O11 Yb1 132.4(5) . .
C110 O11 Cs1 93.6(4) . .
Yb1 O11 Cs1 92.28(13) . .
C120 O12 Yb1 129.8(4) . .
C120 O12 Cs1 96.2(4) . .
Yb1 O12 Cs1 90.22(13) . .
C120 C10 C110 122.6(5) . .
O11 C110 C10 123.5(6) . .
O11 C110 C111 116.3(7) . .
C10 C110 C111 120.2(5) . .
O11 C110 Cs1 67.0(3) . .
C10 C110 Cs1 88.6(4) . .
C111 C110 Cs1 115.8(4) . .
C116 C111 C112 118.3(6) . .
C116 C111 C110 119.0(5) . .
C112 C111 C110 122.6(6) . .
C113 C112 C111 120.7(6) . .
C114 C113 C112 121.7(5) . .
C113 C114 C115 117.5(5) . .
C113 C114 C117 122.0(5) . .
C115 C114 C117 120.3(6) . .
C116 C115 C114 120.8(6) . .
C111 C116 C115 120.8(5) . .
C114 C117 C118 115.0(5) . .
O12 C120 C10 125.0(6) . .
O12 C120 C121 115.2(5) . .
C10 C120 C121 119.8(5) . .
C126 C121 C122 118.7(6) . .
C126 C121 C120 117.9(5) . .
C122 C121 C120 123.4(5) . .
C121 C122 C123 120.6(6) . .
C124 C123 C122 120.7(5) . .
C123 C124 C125 118.2(6) . .
C123 C124 C127 121.1(6) . .
C125 C124 C127 120.6(6) . .
C126 C125 C124 120.6(6) . .
C125 C126 C121 121.1(6) . .
C124 C127 C128 112.8(6) . .
C210 O21 Yb1 134.5(5) . .
C210 O21 Cs1 89.6(3) . 1_565
Yb1 O21 Cs1 90.16(12) . 1_565
C220 O22 Yb1 134.7(4) . .
C220 O22 Cs1 89.5(3) . 1_565
Yb1 O22 Cs1 88.32(14) . 1_565
C210 C20 C220 123.3(5) . .
C210 C20 Cs1 73.4(3) . 1_565
C220 C20 Cs1 76.8(3) . 1_565
O21 C210 C20 124.1(6) . .
O21 C210 C211 115.3(6) . .
C20 C210 C211 120.6(5) . .
O21 C210 Cs1 69.7(3) . 1_565
C20 C210 Cs1 85.0(4) . 1_565
C211 C210 Cs1 115.0(3) . 1_565
C216 C211 C212 118.2(5) . .
C216 C211 C210 119.3(5) . .
C212 C211 C210 122.5(6) . .
C213 C212 C211 120.5(6) . .
C212 C213 C214 121.3(5) . .
C213 C214 C215 117.7(5) . .
C213 C214 C217 119.9(5) . .
C215 C214 C217 122.4(6) . .
C216 C215 C214 121.4(6) . .
C211 C216 C215 120.8(5) . .
C218 C217 C214 116.1(6) . .
O22 C220 C20 123.9(6) . .
O22 C220 C221 116.1(5) . .
C20 C220 C221 120.0(5) . .
O22 C220 Cs1 70.3(3) . 1_565
C20 C220 Cs1 81.4(4) . 1_565
C221 C220 Cs1 120.9(4) . 1_565
C226 C221 C222 118.4(5) . .
C226 C221 C220 118.2(5) . .
C222 C221 C220 123.4(6) . .
C223 C222 C221 120.4(6) . .
C224 C223 C222 121.8(6) . .
C223 C224 C225 117.9(6) . .
C223 C224 C227 121.7(6) . .
C225 C224 C227 120.4(6) . .
C226 C225 C224 120.7(6) . .
C225 C226 C221 120.8(5) . .
C224 C227 C228 114.0(5) . .
C1 O1 Cs1 110.0(6) . .

loop_
_geom_bond_atom_site_label_1
_geom_bond_atom_site_label_2
_geom_bond_distance
_geom_bond_site_symmetry_2
Yb1 O12 2.283(4) .
Yb1 O12 2.283(4) 2_656
Yb1 O22 2.290(5) .
Yb1 O22 2.290(4) 2_656
Yb1 O11 2.317(4) 2_656
Yb1 O11 2.317(4) .
Yb1 O21 2.317(4) .
Yb1 O21 2.317(4) 2_656
Yb1 Cs1 4.1063(11) 1_565
Yb1 Cs1 4.2899(11) .
Cs1 O1 3.093(9) .
Cs1 O1 3.093(9) 2_656
Cs1 O21 3.384(5) 2_646
Cs1 O21 3.384(5) 1_545
Cs1 O22 3.476(5) 1_545
Cs1 O22 3.476(5) 2_646
Cs1 O11 3.519(5) 2_656
Cs1 O11 3.519(5) .
Cs1 C210 3.607(5) 2_646
Cs1 C210 3.607(5) 1_545
Cs1 O12 3.623(5) 2_656
Cs1 O12 3.623(5) .
O11 C110 1.270(7) .
O12 C120 1.288(6) .
C10 C120 1.396(8) .
C10 C110 1.418(11) .
C110 C111 1.508(9) .
C111 C116 1.377(9) .
C111 C112 1.395(8) .
C112 C113 1.382(8) .
C113 C114 1.382(10) .
C114 C115 1.399(8) .
C114 C117 1.517(9) .
C115 C116 1.399(9) .
C117 C118 1.533(10) .
C120 C121 1.493(8) .
C121 C126 1.389(9) .
C121 C122 1.391(8) .
C122 C123 1.396(9) .
C123 C124 1.394(9) .
C124 C125 1.404(9) .
C124 C127 1.506(10) .
C125 C126 1.386(9) .
C127 C128 1.554(11) .
O21 C210 1.272(7) .
O22 C220 1.273(6) .
C20 C210 1.384(11) .
C20 C220 1.409(8) .
C210 C211 1.507(9) .
C211 C216 1.385(9) .
C211 C212 1.409(7) .
C212 C213 1.392(8) .
C213 C214 1.392(9) .
C214 C215 1.398(8) .
C214 C217 1.526(8) .
C215 C216 1.392(8) .
C217 C218 1.516(11) .
C220 C221 1.490(8) .
C221 C226 1.396(9) .
C221 C222 1.401(8) .
C222 C223 1.390(8) .
C223 C224 1.378(9) .
C224 C225 1.413(9) .
C224 C227 1.515(9) .
C225 C226 1.386(9) .
C227 C228 1.541(9) .
O1 C1 1.405(9) .

loop_
_geom_hbond_atom_site_label_D
_geom_hbond_atom_site_label_H
_geom_hbond_atom_site_label_A
_geom_hbond_distance_DH
_geom_hbond_distance_HA
_geom_hbond_distance_DA
_geom_hbond_angle_DHA
_geom_hbond_site_symmetry_A
_geom_hbond_publ_flag
O1 H1 O11 0.84 2.46 2.972(8) 120.2 . yes
O1 H1 O12 0.84 2.16 2.930(8) 152.4 2_656 yes

loop_
_geom_torsion_atom_site_label_1
_geom_torsion_atom_site_label_2
_geom_torsion_atom_site_label_3
_geom_torsion_atom_site_label_4
_geom_torsion
_geom_torsion_site_symmetry_1
_geom_torsion_site_symmetry_4
Yb1 O11 C110 C10 24.5(10) . .
Cs1 O11 C110 C10 -71.9(6) . .
Yb1 O11 C110 C111 -155.1(5) . .
Cs1 O11 C110 C111 108.5(5) . .
Yb1 O11 C110 Cs1 96.4(5) . .
C120 C10 C110 O11 1.0(11) . .
C120 C10 C110 C111 -179.5(6) . .
C120 C10 C110 Cs1 -60.1(6) . .
O11 C110 C111 C116 15.3(9) . .
C10 C110 C111 C116 -164.4(6) . .
Cs1 C110 C111 C116 91.1(6) . .
O11 C110 C111 C112 -166.7(6) . .
C10 C110 C111 C112 13.7(10) . .
Cs1 C110 C111 C112 -90.8(6) . .
C116 C111 C112 C113 1.3(10) . .
C110 C111 C112 C113 -176.8(6) . .
C111 C112 C113 C114 0.7(10) . .
C112 C113 C114 C115 -1.9(10) . .
C112 C113 C114 C117 175.2(6) . .
C113 C114 C115 C116 1.2(9) . .
C117 C114 C115 C116 -176.0(6) . .
C112 C111 C116 C115 -2.1(10) . .
C110 C111 C116 C115 176.1(6) . .
C114 C115 C116 C111 0.8(10) . .
C113 C114 C117 C118 120.4(8) . .
C115 C114 C117 C118 -62.6(8) . .
Yb1 O12 C120 C10 -35.3(9) . .
Cs1 O12 C120 C10 60.1(6) . .
Yb1 O12 C120 C121 143.9(4) . .
Cs1 O12 C120 C121 -120.7(5) . .
C110 C10 C120 O12 4.6(10) . .
C110 C10 C120 C121 -174.5(6) . .
O12 C120 C121 C126 -28.1(8) . .
C10 C120 C121 C126 151.2(6) . .
O12 C120 C121 C122 150.6(6) . .
C10 C120 C121 C122 -30.2(9) . .
C126 C121 C122 C123 1.7(9) . .
C120 C121 C122 C123 -177.0(6) . .
C121 C122 C123 C124 -0.4(10) . .
C122 C123 C124 C125 -1.3(10) . .
C122 C123 C124 C127 179.5(7) . .
C123 C124 C125 C126 1.9(11) . .
C127 C124 C125 C126 -178.9(7) . .
C124 C125 C126 C121 -0.6(11) . .
C122 C121 C126 C125 -1.1(10) . .
C120 C121 C126 C125 177.6(6) . .
C123 C124 C127 C128 -117.7(7) . .
C125 C124 C127 C128 63.1(10) . .
Yb1 O21 C210 C20 21.0(9) . .
Cs1 O21 C210 C20 -68.8(6) 1_565 .
Yb1 O21 C210 C211 -161.3(4) . .
Cs1 O21 C210 C211 108.8(4) 1_565 .
Yb1 O21 C210 Cs1 89.8(4) . 1_565
C220 C20 C210 O21 0.2(11) . .
Cs1 C20 C210 O21 61.4(5) 1_565 .
C220 C20 C210 C211 -177.3(6) . .
Cs1 C20 C210 C211 -116.1(5) 1_565 .
C220 C20 C210 Cs1 -61.2(7) . 1_565
O21 C210 C211 C216 -6.5(8) . .
C20 C210 C211 C216 171.2(6) . .
Cs1 C210 C211 C216 71.8(6) 1_565 .
O21 C210 C211 C212 175.0(5) . .
C20 C210 C211 C212 -7.2(8) . .
Cs1 C210 C211 C212 -106.6(5) 1_565 .
C216 C211 C212 C213 -1.4(9) . .
C210 C211 C212 C213 177.1(5) . .
C211 C212 C213 C214 0.2(9) . .
C212 C213 C214 C215 1.8(9) . .
C212 C213 C214 C217 -175.1(6) . .
C213 C214 C215 C216 -2.6(10) . .
C217 C214 C215 C216 174.2(6) . .
C212 C211 C216 C215 0.6(9) . .
C210 C211 C216 C215 -177.9(6) . .
C214 C215 C216 C211 1.4(10) . .
C213 C214 C217 C218 -152.8(6) . .
C215 C214 C217 C218 30.5(9) . .
Yb1 O22 C220 C20 -22.8(9) . .
Cs1 O22 C220 C20 64.4(6) 1_565 .
Yb1 O22 C220 C221 157.2(5) . .
Cs1 O22 C220 C221 -115.6(5) 1_565 .
Yb1 O22 C220 Cs1 -87.2(5) . 1_565
C210 C20 C220 O22 0.4(11) . .
Cs1 C20 C220 O22 -59.2(6) 1_565 .
C210 C20 C220 C221 -179.6(6) . .
Cs1 C20 C220 C221 120.8(5) 1_565 .
C210 C20 C220 Cs1 59.6(7) . 1_565
O22 C220 C221 C226 -29.1(8) . .
C20 C220 C221 C226 150.9(6) . .
Cs1 C220 C221 C226 -110.8(6) 1_565 .
O22 C220 C221 C222 149.5(6) . .
C20 C220 C221 C222 -30.6(9) . .
Cs1 C220 C221 C222 67.8(6) 1_565 .
C226 C221 C222 C223 -0.1(9) . .
C220 C221 C222 C223 -178.6(5) . .
C221 C222 C223 C224 0.5(9) . .
C222 C223 C224 C225 -0.4(9) . .
C222 C223 C224 C227 -178.5(6) . .
C223 C224 C225 C226 -0.1(9) . .
C227 C224 C225 C226 177.9(6) . .
C224 C225 C226 C221 0.6(9) . .
C222 C221 C226 C225 -0.5(9) . .
C220 C221 C226 C225 178.1(5) . .
C223 C224 C227 C228 -122.5(7) . .
C225 C224 C227 C228 59.5(9) . .

loop_
_twin_individual_id
_twin_individual_mass_fraction_refined
_oxdiff_twin_reflns_isolated
_oxdiff_twin_reflns_overlapped
_twin_individual_twin_lattice_type
_twin_individual_twin_matrix_11
_twin_individual_twin_matrix_12
_twin_individual_twin_matrix_13
_twin_individual_twin_matrix_21
_twin_individual_twin_matrix_22
_twin_individual_twin_matrix_23
_twin_individual_twin_matrix_31
_twin_individual_twin_matrix_32
_twin_individual_twin_matrix_33
1 0.6427 12612 23215 ref 1.0000 0.0000 0.0000 0.0000 1.0000 0.0000 0.0000 0.0000 1.0000
2 0.3573 12626 23215 nmt 0.9794 0.0055 1.9717 0.0003 -0.9995 0.0002 0.0198 0.0002 -0.9803
